data_4023637
loop_
_publ_author_name
'Gregory R. Dake'
'Erik E. Fenster'
'Brian O. Patrick'

_publ_section_title
;
 A Synthetic Approach to the Fusicoccane A-B Ring Fragment Based
 on a Pauson-Khand Cycloaddition/Norrish Type 1 Fragmentation
;
_journal_name_full 'Journal of Organic Chemistry'
_journal_page_first 6711
_journal_page_last 6715
_journal_paper_doi 10.1021/jo800933f
_journal_volume 73
_journal_year 2008
_chemical_absolute_configuration syn
_chemical_formula_sum 'C18 H31 N O2'
_chemical_formula_weight 293.44
_chemical_name_systematic
;
 ?
;
_space_group_IT_number 4
_symmetry_cell_setting monoclinic
_symmetry_space_group_name_Hall 'P 2yb'
_symmetry_space_group_name_H-M 'P 1 21 1'
_atom_sites_solution_hydrogens geom
_atom_sites_solution_primary direct
_atom_sites_solution_secondary difmap
_audit_creation_method SHELXL-97
_cell_angle_alpha 90.00
_cell_angle_beta 96.002(6)
_cell_angle_gamma 90.00
_cell_formula_units_Z 2
_cell_length_a 11.1125(12)
_cell_length_b 5.8190(5)
_cell_length_c 13.5233(14)
_cell_measurement_reflns_used 5414
_cell_measurement_temperature 173(2)
_cell_measurement_theta_max 25.86
_cell_measurement_theta_min 2.50
_cell_volume 869.67(15)
_computing_structure_refinement 'SHELXL-97 (Sheldrick, 1997)'
_diffrn_ambient_temperature 173(2)
_diffrn_measured_fraction_theta_full 0.993
_diffrn_measured_fraction_theta_max 0.993
_diffrn_measurement_device_type 'Bruker X8 APEX'
_diffrn_measurement_method 'area detector'
_diffrn_radiation_monochromator graphite
_diffrn_radiation_source 'fine-focus sealed tube'
_diffrn_radiation_type MoK\a
_diffrn_radiation_wavelength 0.71073
_diffrn_reflns_av_R_equivalents 0.0627
_diffrn_reflns_av_sigmaI/netI 0.0484
_diffrn_reflns_limit_h_max 14
_diffrn_reflns_limit_h_min -14
_diffrn_reflns_limit_k_max 7
_diffrn_reflns_limit_k_min -7
_diffrn_reflns_limit_l_max 17
_diffrn_reflns_limit_l_min -17
_diffrn_reflns_number 14299
_diffrn_reflns_theta_full 27.88
_diffrn_reflns_theta_max 27.88
_diffrn_reflns_theta_min 1.51
_exptl_absorpt_coefficient_mu 0.072
_exptl_absorpt_correction_T_max 0.996
_exptl_absorpt_correction_T_min 0.824
_exptl_absorpt_correction_type multi-scan
_exptl_crystal_colour colourless
_exptl_crystal_density_diffrn 1.121
_exptl_crystal_density_method 'not measured'
_exptl_crystal_description needle
_exptl_crystal_F_000 324
_exptl_crystal_size_max 0.25
_exptl_crystal_size_mid 0.10
_exptl_crystal_size_min 0.05
_refine_diff_density_max 0.362
_refine_diff_density_min -0.170
_refine_diff_density_rms 0.044
_refine_ls_abs_structure_details 'Flack H D (1983), Acta Cryst. A39, 876-881'
_refine_ls_abs_structure_Flack 0.1(12)
_refine_ls_extinction_method none
_refine_ls_goodness_of_fit_ref 1.044
_refine_ls_hydrogen_treatment constr
_refine_ls_matrix_type full
_refine_ls_number_parameters 195
_refine_ls_number_reflns 3932
_refine_ls_number_restraints 1
_refine_ls_restrained_S_all 1.044
_refine_ls_R_factor_all 0.0544
_refine_ls_R_factor_gt 0.0452
_refine_ls_shift/su_max 0.000
_refine_ls_shift/su_mean 0.000
_refine_ls_structure_factor_coef Fsqd
_refine_ls_weighting_details 'calc w=1/[\s^2^(Fo^2^)+(0.0625P)^2^+0.0927P] where P=(Fo^2^+2Fc^2^)/3'
_refine_ls_weighting_scheme calc
_refine_ls_wR_factor_gt 0.1087
_refine_ls_wR_factor_ref 0.1148
_reflns_number_gt 3420
_reflns_number_total 3932
_reflns_threshold_expression >2sigma(I)
_cod_data_source_file jo800933f-file003.cif
_cod_data_source_block gd012
_cod_original_sg_symbol_H-M 'P 21'
_cod_database_code 4023637

loop_
_symmetry_equiv_pos_as_xyz
'x, y, z'
'-x, y+1/2, -z'

loop_
_atom_site_label
_atom_site_type_symbol
_atom_site_fract_x
_atom_site_fract_y
_atom_site_fract_z
_atom_site_U_iso_or_equiv
_atom_site_adp_type
_atom_site_occupancy
_atom_site_symmetry_multiplicity
_atom_site_calc_flag
_atom_site_refinement_flags
_atom_site_disorder_assembly
_atom_site_disorder_group
C1 C 0.37005(13) 0.3039(3) 0.31924(11) 0.0231(3) Uani 1 1 d . . .
C2 C 0.32398(14) 0.4734(3) 0.23558(12) 0.0261(3) Uani 1 1 d . . .
H2A H 0.2883 0.6114 0.2638 0.031 Uiso 1 1 calc R . .
H2B H 0.3912 0.5223 0.1978 0.031 Uiso 1 1 calc R . .
C3 C 0.22766(16) 0.3424(3) 0.16772(11) 0.0291(4) Uani 1 1 d . . .
H3A H 0.2608 0.2940 0.1058 0.035 Uiso 1 1 calc R . .
H3B H 0.1562 0.4412 0.1499 0.035 Uiso 1 1 calc R . .
C4 C 0.19176(13) 0.1288(3) 0.22710(11) 0.0227(3) Uani 1 1 d . . .
H4 H 0.2356 -0.0051 0.2015 0.027 Uiso 1 1 calc R . .
C5 C 0.24997(13) 0.1721(3) 0.33596(11) 0.0213(3) Uani 1 1 d . . .
H5 H 0.2714 0.0207 0.3681 0.026 Uiso 1 1 calc R . .
C6 C 0.46116(14) 0.1270(3) 0.28386(12) 0.0252(3) Uani 1 1 d . . .
H6A H 0.4815 0.0166 0.3388 0.030 Uiso 1 1 calc R . .
H6B H 0.4188 0.0396 0.2278 0.030 Uiso 1 1 calc R . .
C7 C 0.57966(14) 0.2154(3) 0.25064(12) 0.0288(4) Uani 1 1 d . . .
H7 H 0.6185 0.3268 0.3005 0.035 Uiso 1 1 calc R . .
C8 C 0.66827(18) 0.0209(4) 0.23271(15) 0.0427(5) Uani 1 1 d . . .
H8A H 0.7370 0.0197 0.2856 0.051 Uiso 1 1 calc R . .
H8B H 0.6270 -0.1300 0.2323 0.051 Uiso 1 1 calc R . .
C9 C 0.66728(15) 0.2866(3) 0.10699(13) 0.0302(4) Uani 1 1 d . . .
C10 C 0.76329(19) 0.4662(4) 0.13801(16) 0.0438(5) Uani 1 1 d . . .
H10A H 0.7815 0.4642 0.2105 0.066 Uiso 1 1 calc R . .
H10B H 0.7333 0.6186 0.1167 0.066 Uiso 1 1 calc R . .
H10C H 0.8369 0.4315 0.1068 0.066 Uiso 1 1 calc R . .
C11 C 0.6340(2) 0.2804(5) -0.00369(14) 0.0509(6) Uani 1 1 d . . .
H11A H 0.7065 0.2489 -0.0370 0.076 Uiso 1 1 calc R . .
H11B H 0.5998 0.4290 -0.0261 0.076 Uiso 1 1 calc R . .
H11C H 0.5740 0.1591 -0.0201 0.076 Uiso 1 1 calc R . .
C12 C 0.43090(16) 0.4335(3) 0.40962(13) 0.0321(4) Uani 1 1 d . . .
H12A H 0.4990 0.5235 0.3898 0.048 Uiso 1 1 calc R . .
H12B H 0.4606 0.3232 0.4613 0.048 Uiso 1 1 calc R . .
H12C H 0.3721 0.5369 0.4356 0.048 Uiso 1 1 calc R . .
C13 C 0.05565(14) 0.0693(3) 0.21120(12) 0.0276(4) Uani 1 1 d . . .
H13 H 0.0084 0.2056 0.2303 0.033 Uiso 1 1 calc R . .
C14 C 0.01958(16) 0.0164(4) 0.10082(14) 0.0370(4) Uani 1 1 d . . .
H14A H 0.0645 -0.1182 0.0813 0.055 Uiso 1 1 calc R . .
H14B H 0.0386 0.1489 0.0605 0.055 Uiso 1 1 calc R . .
H14C H -0.0674 -0.0152 0.0902 0.055 Uiso 1 1 calc R . .
C15 C 0.02328(15) -0.1365(3) 0.27334(13) 0.0319(4) Uani 1 1 d . . .
H15A H 0.0664 -0.2730 0.2533 0.048 Uiso 1 1 calc R . .
H15B H -0.0641 -0.1639 0.2627 0.048 Uiso 1 1 calc R . .
H15C H 0.0469 -0.1048 0.3439 0.048 Uiso 1 1 calc R . .
C16 C 0.16754(14) 0.3054(3) 0.40090(11) 0.0260(3) Uani 1 1 d . . .
H16A H 0.1780 0.4720 0.3897 0.031 Uiso 1 1 calc R . .
H16B H 0.0823 0.2665 0.3787 0.031 Uiso 1 1 calc R . .
C17 C 0.19136(17) 0.2573(3) 0.51322(12) 0.0322(4) Uani 1 1 d . . .
H17A H 0.2762 0.2976 0.5362 0.039 Uiso 1 1 calc R . .
H17B H 0.1381 0.3567 0.5491 0.039 Uiso 1 1 calc R . .
C18 C 0.16984(16) 0.0160(3) 0.53803(12) 0.0335(4) Uani 1 1 d . . .
N1 N 0.15281(18) -0.1717(4) 0.55672(13) 0.0525(5) Uani 1 1 d . . .
O1 O 0.55997(10) 0.3214(2) 0.15498(8) 0.0341(3) Uani 1 1 d . . .
O2 O 0.70911(13) 0.0652(2) 0.13979(11) 0.0462(4) Uani 1 1 d . . .

loop_
_atom_site_aniso_label
_atom_site_aniso_U_11
_atom_site_aniso_U_22
_atom_site_aniso_U_33
_atom_site_aniso_U_23
_atom_site_aniso_U_13
_atom_site_aniso_U_12
C1 0.0239(7) 0.0197(8) 0.0264(7) 0.0013(6) 0.0065(6) 0.0025(6)
C2 0.0270(8) 0.0195(8) 0.0330(9) 0.0038(6) 0.0088(6) 0.0031(6)
C3 0.0364(8) 0.0264(9) 0.0247(8) 0.0047(6) 0.0043(6) 0.0036(7)
C4 0.0239(7) 0.0211(8) 0.0236(8) 0.0008(6) 0.0056(6) 0.0059(6)
C5 0.0222(7) 0.0184(8) 0.0239(7) 0.0014(6) 0.0057(6) 0.0034(6)
C6 0.0244(7) 0.0228(8) 0.0293(8) 0.0023(6) 0.0063(6) 0.0048(6)
C7 0.0232(8) 0.0344(10) 0.0290(8) 0.0000(7) 0.0030(6) 0.0033(7)
C8 0.0371(9) 0.0452(12) 0.0484(11) 0.0144(9) 0.0162(8) 0.0194(9)
C9 0.0277(8) 0.0269(9) 0.0380(9) -0.0009(7) 0.0131(7) 0.0016(7)
C10 0.0413(10) 0.0397(11) 0.0538(12) -0.0086(9) 0.0213(9) -0.0094(9)
C11 0.0464(11) 0.0724(16) 0.0361(10) -0.0029(10) 0.0143(8) -0.0118(11)
C12 0.0306(8) 0.0297(9) 0.0361(9) -0.0040(7) 0.0046(7) -0.0020(7)
C13 0.0208(7) 0.0321(9) 0.0301(8) -0.0004(7) 0.0030(6) 0.0060(7)
C14 0.0298(8) 0.0449(11) 0.0354(9) -0.0042(8) -0.0011(7) 0.0040(8)
C15 0.0244(8) 0.0344(10) 0.0374(9) -0.0010(7) 0.0050(7) -0.0040(7)
C16 0.0273(8) 0.0244(8) 0.0276(8) 0.0003(7) 0.0083(6) 0.0044(7)
C17 0.0374(9) 0.0329(10) 0.0283(8) -0.0031(7) 0.0124(7) -0.0005(7)
C18 0.0386(9) 0.0381(11) 0.0248(8) 0.0032(7) 0.0075(7) 0.0012(8)
N1 0.0702(12) 0.0425(11) 0.0453(10) 0.0103(8) 0.0074(9) -0.0009(10)
O1 0.0264(6) 0.0433(8) 0.0346(6) 0.0092(6) 0.0126(5) 0.0090(6)
O2 0.0553(9) 0.0277(7) 0.0617(9) 0.0050(6) 0.0349(7) 0.0106(6)

loop_
_atom_type_symbol
_atom_type_description
_atom_type_scat_dispersion_real
_atom_type_scat_dispersion_imag
_atom_type_scat_source
C C 0.0033 0.0016 'International Tables Vol C Tables 4.2.6.8 and 6.1.1.4'
H H 0.0000 0.0000 'International Tables Vol C Tables 4.2.6.8 and 6.1.1.4'
N N 0.0061 0.0033 'International Tables Vol C Tables 4.2.6.8 and 6.1.1.4'
O O 0.0106 0.0060 'International Tables Vol C Tables 4.2.6.8 and 6.1.1.4'

loop_
_geom_angle_atom_site_label_1
_geom_angle_atom_site_label_2
_geom_angle_atom_site_label_3
_geom_angle
_geom_angle_site_symmetry_1
_geom_angle_site_symmetry_3
_geom_angle_publ_flag
C12 C1 C2 110.73(14) . . ?
C12 C1 C6 108.93(12) . . ?
C2 C1 C6 111.93(12) . . ?
C12 C1 C5 115.78(12) . . ?
C2 C1 C5 101.23(12) . . ?
C6 C1 C5 108.11(13) . . ?
C3 C2 C1 106.07(13) . . ?
C3 C2 H2A 110.5 . . ?
C1 C2 H2A 110.5 . . ?
C3 C2 H2B 110.5 . . ?
C1 C2 H2B 110.5 . . ?
H2A C2 H2B 108.7 . . ?
C2 C3 C4 106.76(12) . . ?
C2 C3 H3A 110.4 . . ?
C4 C3 H3A 110.4 . . ?
C2 C3 H3B 110.4 . . ?
C4 C3 H3B 110.4 . . ?
H3A C3 H3B 108.6 . . ?
C13 C4 C3 114.07(13) . . ?
C13 C4 C5 118.00(12) . . ?
C3 C4 C5 104.72(12) . . ?
C13 C4 H4 106.4 . . ?
C3 C4 H4 106.4 . . ?
C5 C4 H4 106.4 . . ?
C16 C5 C4 113.87(12) . . ?
C16 C5 C1 113.52(13) . . ?
C4 C5 C1 102.49(11) . . ?
C16 C5 H5 108.9 . . ?
C4 C5 H5 108.9 . . ?
C1 C5 H5 108.9 . . ?
C7 C6 C1 118.56(14) . . ?
C7 C6 H6A 107.7 . . ?
C1 C6 H6A 107.7 . . ?
C7 C6 H6B 107.7 . . ?
C1 C6 H6B 107.7 . . ?
H6A C6 H6B 107.1 . . ?
O1 C7 C6 110.92(13) . . ?
O1 C7 C8 102.42(13) . . ?
C6 C7 C8 112.68(15) . . ?
O1 C7 H7 110.2 . . ?
C6 C7 H7 110.2 . . ?
C8 C7 H7 110.2 . . ?
O2 C8 C7 106.17(15) . . ?
O2 C8 H8A 110.5 . . ?
C7 C8 H8A 110.5 . . ?
O2 C8 H8B 110.5 . . ?
C7 C8 H8B 110.5 . . ?
H8A C8 H8B 108.7 . . ?
O2 C9 O1 104.29(13) . . ?
O2 C9 C11 109.03(16) . . ?
O1 C9 C11 108.96(14) . . ?
O2 C9 C10 109.81(16) . . ?
O1 C9 C10 111.83(14) . . ?
C11 C9 C10 112.56(16) . . ?
C9 C10 H10A 109.5 . . ?
C9 C10 H10B 109.5 . . ?
H10A C10 H10B 109.5 . . ?
C9 C10 H10C 109.5 . . ?
H10A C10 H10C 109.5 . . ?
H10B C10 H10C 109.5 . . ?
C9 C11 H11A 109.5 . . ?
C9 C11 H11B 109.5 . . ?
H11A C11 H11B 109.5 . . ?
C9 C11 H11C 109.5 . . ?
H11A C11 H11C 109.5 . . ?
H11B C11 H11C 109.5 . . ?
C1 C12 H12A 109.5 . . ?
C1 C12 H12B 109.5 . . ?
H12A C12 H12B 109.5 . . ?
C1 C12 H12C 109.5 . . ?
H12A C12 H12C 109.5 . . ?
H12B C12 H12C 109.5 . . ?
C15 C13 C14 108.97(15) . . ?
C15 C13 C4 112.50(13) . . ?
C14 C13 C4 109.42(13) . . ?
C15 C13 H13 108.6 . . ?
C14 C13 H13 108.6 . . ?
C4 C13 H13 108.6 . . ?
C13 C14 H14A 109.5 . . ?
C13 C14 H14B 109.5 . . ?
H14A C14 H14B 109.5 . . ?
C13 C14 H14C 109.5 . . ?
H14A C14 H14C 109.5 . . ?
H14B C14 H14C 109.5 . . ?
C13 C15 H15A 109.5 . . ?
C13 C15 H15B 109.5 . . ?
H15A C15 H15B 109.5 . . ?
C13 C15 H15C 109.5 . . ?
H15A C15 H15C 109.5 . . ?
H15B C15 H15C 109.5 . . ?
C17 C16 C5 114.77(13) . . ?
C17 C16 H16A 108.6 . . ?
C5 C16 H16A 108.6 . . ?
C17 C16 H16B 108.6 . . ?
C5 C16 H16B 108.6 . . ?
H16A C16 H16B 107.6 . . ?
C18 C17 C16 112.56(15) . . ?
C18 C17 H17A 109.1 . . ?
C16 C17 H17A 109.1 . . ?
C18 C17 H17B 109.1 . . ?
C16 C17 H17B 109.1 . . ?
H17A C17 H17B 107.8 . . ?
N1 C18 C17 179.6(2) . . ?
C7 O1 C9 107.08(12) . . ?
C8 O2 C9 108.63(13) . . ?

loop_
_geom_bond_atom_site_label_1
_geom_bond_atom_site_label_2
_geom_bond_distance
_geom_bond_site_symmetry_2
_geom_bond_publ_flag
C1 C12 1.532(2) . ?
C1 C2 1.547(2) . ?
C1 C6 1.554(2) . ?
C1 C5 1.576(2) . ?
C2 C3 1.537(2) . ?
C2 H2A 0.9900 . ?
C2 H2B 0.9900 . ?
C3 C4 1.554(2) . ?
C3 H3A 0.9900 . ?
C3 H3B 0.9900 . ?
C4 C13 1.545(2) . ?
C4 C5 1.565(2) . ?
C4 H4 1.0000 . ?
C5 C16 1.543(2) . ?
C5 H5 1.0000 . ?
C6 C7 1.524(2) . ?
C6 H6A 0.9900 . ?
C6 H6B 0.9900 . ?
C7 O1 1.429(2) . ?
C7 C8 1.536(3) . ?
C7 H7 1.0000 . ?
C8 O2 1.404(2) . ?
C8 H8A 0.9900 . ?
C8 H8B 0.9900 . ?
C9 O2 1.425(2) . ?
C9 O1 1.4304(19) . ?
C9 C11 1.504(3) . ?
C9 C10 1.521(3) . ?
C10 H10A 0.9800 . ?
C10 H10B 0.9800 . ?
C10 H10C 0.9800 . ?
C11 H11A 0.9800 . ?
C11 H11B 0.9800 . ?
C11 H11C 0.9800 . ?
C12 H12A 0.9800 . ?
C12 H12B 0.9800 . ?
C12 H12C 0.9800 . ?
C13 C15 1.527(2) . ?
C13 C14 1.536(2) . ?
C13 H13 1.0000 . ?
C14 H14A 0.9800 . ?
C14 H14B 0.9800 . ?
C14 H14C 0.9800 . ?
C15 H15A 0.9800 . ?
C15 H15B 0.9800 . ?
C15 H15C 0.9800 . ?
C16 C17 1.540(2) . ?
C16 H16A 0.9900 . ?
C16 H16B 0.9900 . ?
C17 C18 1.469(3) . ?
C17 H17A 0.9900 . ?
C17 H17B 0.9900 . ?
C18 N1 1.141(3) . ?

loop_
_geom_torsion_atom_site_label_1
_geom_torsion_atom_site_label_2
_geom_torsion_atom_site_label_3
_geom_torsion_atom_site_label_4
_geom_torsion
_geom_torsion_site_symmetry_1
_geom_torsion_site_symmetry_2
_geom_torsion_site_symmetry_3
_geom_torsion_site_symmetry_4
_geom_torsion_publ_flag
C12 C1 C2 C3 -159.91(13) . . . . ?
C6 C1 C2 C3 78.34(16) . . . . ?
C5 C1 C2 C3 -36.60(15) . . . . ?
C1 C2 C3 C4 16.05(17) . . . . ?
C2 C3 C4 C13 141.81(14) . . . . ?
C2 C3 C4 C5 11.35(16) . . . . ?
C13 C4 C5 C16 -38.82(19) . . . . ?
C3 C4 C5 C16 89.29(15) . . . . ?
C13 C4 C5 C1 -161.85(13) . . . . ?
C3 C4 C5 C1 -33.74(14) . . . . ?
C12 C1 C5 C16 39.56(18) . . . . ?
C2 C1 C5 C16 -80.21(14) . . . . ?
C6 C1 C5 C16 162.04(12) . . . . ?
C12 C1 C5 C4 162.82(13) . . . . ?
C2 C1 C5 C4 43.05(14) . . . . ?
C6 C1 C5 C4 -74.70(14) . . . . ?
C12 C1 C6 C7 -60.51(18) . . . . ?
C2 C1 C6 C7 62.27(18) . . . . ?
C5 C1 C6 C7 172.91(13) . . . . ?
C1 C6 C7 O1 -74.39(18) . . . . ?
C1 C6 C7 C8 171.44(14) . . . . ?
O1 C7 C8 O2 12.4(2) . . . . ?
C6 C7 C8 O2 131.60(16) . . . . ?
C3 C4 C13 C15 -178.12(14) . . . . ?
C5 C4 C13 C15 -54.57(19) . . . . ?
C3 C4 C13 C14 60.60(18) . . . . ?
C5 C4 C13 C14 -175.85(14) . . . . ?
C4 C5 C16 C17 153.09(14) . . . . ?
C1 C5 C16 C17 -90.13(16) . . . . ?
C5 C16 C17 C18 -62.2(2) . . . . ?
C16 C17 C18 N1 -10(34) . . . . ?
C6 C7 O1 C9 -149.32(14) . . . . ?
C8 C7 O1 C9 -28.86(18) . . . . ?
O2 C9 O1 C7 35.01(17) . . . . ?
C11 C9 O1 C7 151.33(17) . . . . ?
C10 C9 O1 C7 -83.59(18) . . . . ?
C7 C8 O2 C9 8.6(2) . . . . ?
O1 C9 O2 C8 -26.49(19) . . . . ?
C11 C9 O2 C8 -142.76(17) . . . . ?
C10 C9 O2 C8 93.49(18) . . . . ?

loop_
_cod_related_entry_id
_cod_related_entry_database
_cod_related_entry_code
1 ChemSpider 30658731
